data_7224148
loop_
_publ_author_name
'Shi, Xiaodong'
'Dong, Boliang'
'Xi, Yumeng'
'Su, Yijin'
'Ahkmedov, Novruz G.'
'Petersen, Jeffrey L.'

_publ_section_title
;
 Gold/Gallium-Catalyzed Annulation of 1,3-Dicarbonyl Com-pounds and
 Cyclopropylacetylenes for Synthesis of Substi-tuted Cyclopentenes
;
_journal_name_full 'RSC Adv.'
_journal_paper_doi 10.1039/C6RA00896H
_journal_year 2016
_chemical_formula_sum 'C17 H20 N4 O6'
_chemical_formula_weight 376.37
_chemical_name_systematic '(E)-ethyl 1-(1-(2-(2,4-dinitrophenyl)hydrazono)ethyl)-2-methylcyclopent-2-enecarboxylate'
_space_group_crystal_system triclinic
_space_group_IT_number 2
_space_group_name_Hall '-P 1'
_space_group_name_H-M_alt 'P -1'
_symmetry_space_group_name_Hall '-P 1'
_symmetry_space_group_name_H-M 'P -1'
_atom_sites_solution_hydrogens geom
_audit_update_record
;
2015-11-03 deposited with the CCDC.
2016-02-03 downloaded from the CCDC.
;
_cell_angle_alpha 84.514(2)
_cell_angle_beta 89.785(2)
_cell_angle_gamma 81.048(2)
_cell_formula_units_Z 2
_cell_length_a 7.3303(6)
_cell_length_b 7.9078(6)
_cell_length_c 16.0868(13)
_cell_measurement_reflns_used 8418
_cell_measurement_temperature 293(2)
_cell_measurement_theta_max 27.6277
_cell_measurement_theta_min 3.0206
_cell_volume 916.86(13)
_computing_cell_refinement 'SAINT V8.34A (Bruker AXS Inc., 2013)'
_computing_data_reduction 'SAINT V8.34A (Bruker AXS Inc., 2013)'
_computing_structure_refinement 'SHELXL-2014 (Sheldrick, 2014)'
_diffrn_ambient_temperature 293.(2)
_diffrn_detector_area_resol_mean 10.4167
_diffrn_measured_fraction_theta_full 0.954
_diffrn_measured_fraction_theta_max 0.954
_diffrn_measurement_device_type 'Buker AXS D8 Venture fixed-chi'
_diffrn_measurement_method 'omega scans'
_diffrn_radiation_monochromator Triumph
_diffrn_radiation_type 'Mo K\a'
_diffrn_radiation_wavelength 0.71073
_diffrn_reflns_av_R_equivalents 0.0403
_diffrn_reflns_av_unetI/netI 0.0373
_diffrn_reflns_limit_h_max 9
_diffrn_reflns_limit_h_min -9
_diffrn_reflns_limit_k_max 9
_diffrn_reflns_limit_k_min -9
_diffrn_reflns_limit_l_max 19
_diffrn_reflns_limit_l_min -19
_diffrn_reflns_number 14534
_diffrn_reflns_theta_full 25.99
_diffrn_reflns_theta_max 25.99
_diffrn_reflns_theta_min 2.80
_diffrn_source_type fine-focus
_exptl_absorpt_coefficient_mu 0.105
_exptl_absorpt_correction_T_max 0.97
_exptl_absorpt_correction_T_min 0.94
_exptl_absorpt_correction_type multi-scan
_exptl_absorpt_process_details 'SADABS V2014/3 (Bruker AXS Inc.)'
_exptl_crystal_colour 'intense yellow'
_exptl_crystal_density_diffrn 1.363
_exptl_crystal_density_method 'not measured'
_exptl_crystal_description parallelopiped
_exptl_crystal_F_000 396
_exptl_crystal_recrystallization_method 'Vapour Deposition'
_exptl_crystal_size_max 0.579
_exptl_crystal_size_mid 0.433
_exptl_crystal_size_min 0.274
_refine_diff_density_max 0.333
_refine_diff_density_min -0.232
_refine_ls_extinction_method none
_refine_ls_goodness_of_fit_ref 1.061
_refine_ls_hydrogen_treatment riding
_refine_ls_matrix_type full
_refine_ls_number_parameters 247
_refine_ls_number_reflns 3425
_refine_ls_number_restraints 0
_refine_ls_restrained_S_all 1.061
_refine_ls_R_factor_all 0.1120
_refine_ls_R_factor_gt 0.0786
_refine_ls_shift/su_max 0.000
_refine_ls_shift/su_mean 0.000
_refine_ls_structure_factor_coef Fsqd
_refine_ls_weighting_details 'w=1/[\s^2^(Fo^2^)+(0.0567P)^2^+1.0768P] where P=(Fo^2^+2Fc^2^)/3'
_refine_ls_weighting_scheme calc
_refine_ls_wR_factor_gt 0.1752
_refine_ls_wR_factor_ref 0.1883
_reflns_number_gt 2367
_reflns_number_total 3425
_reflns_threshold_expression 'I > 2\s(I)'
_cod_data_source_file c6ra00896h2.cif
_cod_data_source_block I
_cod_database_code 7224148

loop_
_space_group_symop_operation_xyz
'x, y, z'
'-x, -y, -z'

loop_
_atom_site_type_symbol
_atom_site_label
_atom_site_fract_x
_atom_site_fract_y
_atom_site_fract_z
_atom_site_U_iso_or_equiv
_atom_site_adp_type
_atom_site_calc_flag
_atom_site_refinement_flags_adp
_atom_site_refinement_flags_posn
_atom_site_occupancy
O O1 0.9818(4) 0.6635(3) 0.8199(2) 0.0860(9) Uani d . . 1
O O2 0.7061(4) 0.5819(3) 0.82841(16) 0.0623(7) Uani d . . 1
O O3 0.8335(5) 0.1260(4) 0.5018(2) 0.0964(11) Uani d . . 1
O O4 0.7960(6) 0.2130(5) 0.3727(2) 0.1261(15) Uani d . . 1
O O5 0.5238(5) 0.7869(5) 0.28540(18) 0.0988(11) Uani d . . 1
O O6 0.4920(6) 0.9768(4) 0.3718(2) 0.1088(13) Uani d . . 1
N N1 0.8795(4) 0.4040(3) 0.68839(16) 0.0457(6) Uani d . . 1
N N2 0.8562(4) 0.3468(3) 0.61141(16) 0.0481(7) Uani d . . 1
H H2N 0.884 0.2394 0.6044 0.058 Uiso calc U R 1
N N3 0.7986(5) 0.2419(5) 0.4454(2) 0.0745(10) Uani d . . 1
N N4 0.5463(4) 0.8332(5) 0.35406(19) 0.0636(8) Uani d . . 1
C C1 0.9621(5) 0.3598(4) 0.8322(2) 0.0492(8) Uani d . . 1
C C2 0.8777(5) 0.2668(4) 0.9069(2) 0.0525(8) Uani d . . 1
C C3 0.9950(6) 0.2366(5) 0.9699(2) 0.0658(10) Uani d . . 1
H H3 0.9676 0.1835 1.0216 0.079 Uiso calc U R 1
C C4 1.1763(6) 0.2950(6) 0.9516(3) 0.0796(12) Uani d . . 1
H H4A 1.2784 0.2063 0.9703 0.096 Uiso calc U R 1
H H4B 1.1864 0.3987 0.9777 0.096 Uiso calc U R 1
C C5 1.1711(5) 0.3287(5) 0.8575(2) 0.0645(10) Uani d . . 1
H H5A 1.2365 0.2306 0.8321 0.077 Uiso calc U R 1
H H5B 1.2276 0.4291 0.8398 0.077 Uiso calc U R 1
C C6 0.6867(5) 0.2251(5) 0.9059(3) 0.0691(11) Uani d . . 1
H H6A 0.5995 0.3292 0.9059 0.104 Uiso calc U R 1
H H6B 0.669 0.1495 0.9546 0.104 Uiso calc U R 1
H H6C 0.6684 0.1699 0.8567 0.104 Uiso calc U R 1
C C7 0.8885(5) 0.5531(4) 0.8256(2) 0.0541(9) Uani d . . 1
C C8 0.6220(6) 0.7624(5) 0.8204(3) 0.0789(12) Uani d . . 1
H H8A 0.6806 0.8248 0.859 0.095 Uiso calc U R 1
H H8B 0.6381 0.8137 0.7641 0.095 Uiso calc U R 1
C C9 0.4284(7) 0.7725(6) 0.8385(4) 0.1116(19) Uani d . . 1
H H9A 0.4137 0.718 0.8935 0.167 Uiso calc U R 1
H H9B 0.3703 0.7151 0.7984 0.167 Uiso calc U R 1
H H9C 0.3721 0.8909 0.8357 0.167 Uiso calc U R 1
C C10 0.9308(4) 0.2909(4) 0.7491(2) 0.0459(8) Uani d . . 1
C C11 0.9693(5) 0.1005(4) 0.7436(2) 0.0616(10) Uani d . . 1
H H11A 1.0682 0.0746 0.7053 0.092 Uiso calc U R 1
H H11B 0.8605 0.0623 0.7241 0.092 Uiso calc U R 1
H H11C 1.0039 0.0429 0.7978 0.092 Uiso calc U R 1
C C12 0.7890(4) 0.4620(4) 0.54711(19) 0.0402(7) Uani d . . 1
C C13 0.7457(5) 0.6379(4) 0.5588(2) 0.0486(8) Uani d . . 1
H H13 0.7685 0.674 0.6106 0.058 Uiso calc U R 1
C C14 0.6718(5) 0.7561(4) 0.4965(2) 0.0529(8) Uani d . . 1
H H14 0.6437 0.8714 0.5061 0.063 Uiso calc U R 1
C C15 0.6381(4) 0.7056(4) 0.4186(2) 0.0488(8) Uani d . . 1
C C16 0.6832(4) 0.5390(5) 0.4027(2) 0.0518(9) Uani d . . 1
H H16 0.6637 0.5067 0.3498 0.062 Uiso calc U R 1
C C17 0.7582(4) 0.4177(4) 0.4656(2) 0.0476(8) Uani d . . 1

loop_
_atom_site_aniso_label
_atom_site_aniso_U_11
_atom_site_aniso_U_22
_atom_site_aniso_U_33
_atom_site_aniso_U_12
_atom_site_aniso_U_13
_atom_site_aniso_U_23
O1 0.096(2) 0.0498(15) 0.115(2) -0.0250(15) -0.0105(18) -0.0007(15)
O2 0.0687(17) 0.0379(12) 0.0742(17) 0.0050(11) 0.0052(13) 0.0030(11)
O3 0.127(3) 0.0459(16) 0.115(3) 0.0041(17) -0.031(2) -0.0301(18)
O4 0.189(4) 0.101(3) 0.092(2) 0.000(3) 0.001(2) -0.064(2)
O5 0.109(3) 0.131(3) 0.0485(17) 0.006(2) -0.0137(16) -0.0079(17)
O6 0.165(4) 0.070(2) 0.077(2) 0.018(2) -0.027(2) 0.0068(17)
N1 0.0509(16) 0.0386(14) 0.0470(15) -0.0041(12) 0.0006(12) -0.0061(12)
N2 0.0546(17) 0.0350(13) 0.0553(17) -0.0042(12) 0.0021(13) -0.0117(12)
N3 0.079(2) 0.063(2) 0.084(3) -0.0034(18) -0.0005(19) -0.036(2)
N4 0.0576(19) 0.087(2) 0.0446(18) -0.0124(17) -0.0007(14) 0.0049(17)
C1 0.053(2) 0.0422(17) 0.0508(19) -0.0048(15) 0.0002(15) -0.0015(15)
C2 0.059(2) 0.0406(17) 0.054(2) 0.0006(15) -0.0003(17) 0.0037(15)
C3 0.072(3) 0.061(2) 0.058(2) 0.0006(19) -0.0049(19) 0.0084(18)
C4 0.064(3) 0.092(3) 0.080(3) -0.003(2) -0.017(2) -0.006(2)
C5 0.052(2) 0.067(2) 0.074(3) -0.0065(18) -0.0048(18) -0.008(2)
C6 0.063(2) 0.070(2) 0.075(3) -0.019(2) 0.006(2) 0.005(2)
C7 0.068(2) 0.0457(19) 0.048(2) -0.0078(18) -0.0018(17) -0.0020(15)
C8 0.094(3) 0.043(2) 0.091(3) 0.009(2) -0.002(2) 0.002(2)
C9 0.071(3) 0.070(3) 0.180(6) 0.016(2) 0.001(3) 0.015(3)
C10 0.0426(18) 0.0376(16) 0.055(2) -0.0002(14) 0.0025(15) -0.0018(15)
C11 0.074(3) 0.0403(18) 0.067(2) 0.0005(17) -0.0032(19) -0.0042(16)
C12 0.0366(16) 0.0408(16) 0.0449(17) -0.0091(13) 0.0059(13) -0.0082(14)
C13 0.062(2) 0.0433(17) 0.0431(18) -0.0115(15) -0.0043(15) -0.0087(14)
C14 0.064(2) 0.0438(18) 0.051(2) -0.0098(16) -0.0045(16) -0.0042(15)
C15 0.0455(18) 0.057(2) 0.0439(18) -0.0125(15) 0.0019(14) 0.0004(16)
C16 0.0438(19) 0.075(2) 0.0396(18) -0.0145(17) 0.0042(14) -0.0138(17)
C17 0.0418(18) 0.0480(18) 0.058(2) -0.0113(15) 0.0079(15) -0.0213(16)

loop_
_atom_type_symbol
_atom_type_description
_atom_type_scat_dispersion_real
_atom_type_scat_dispersion_imag
_atom_type_scat_source
C C 0.0033 0.0016 'International Tables Vol C Tables 4.2.6.8 and 6.1.1.4'
H H 0.0000 0.0000 'International Tables Vol C Tables 4.2.6.8 and 6.1.1.4'
N N 0.0061 0.0033 'International Tables Vol C Tables 4.2.6.8 and 6.1.1.4'
O O 0.0106 0.0060 'International Tables Vol C Tables 4.2.6.8 and 6.1.1.4'

loop_
_geom_angle_atom_site_label_1
_geom_angle_atom_site_label_2
_geom_angle_atom_site_label_3
_geom_angle
C7 O2 C8 115.4(3)
C10 N1 N2 117.5(3)
C12 N2 N1 119.0(2)
O4 N3 O3 121.7(4)
O4 N3 C17 118.9(4)
O3 N3 C17 119.4(3)
O6 N4 O5 123.1(3)
O6 N4 C15 118.9(3)
O5 N4 C15 118.0(4)
C10 C1 C2 114.1(3)
C10 C1 C7 109.1(3)
C2 C1 C7 110.6(3)
C10 C1 C5 111.7(3)
C2 C1 C5 101.6(3)
C7 C1 C5 109.5(3)
C3 C2 C6 126.8(3)
C3 C2 C1 110.1(3)
C6 C2 C1 123.0(3)
C2 C3 C4 114.1(4)
C3 C4 C5 102.6(3)
C4 C5 C1 105.7(3)
O1 C7 O2 123.9(3)
O1 C7 C1 124.9(4)
O2 C7 C1 111.1(3)
C9 C8 O2 108.5(4)
N1 C10 C11 125.3(3)
N1 C10 C1 115.7(3)
C11 C10 C1 118.9(3)
N2 C12 C13 120.2(3)
N2 C12 C17 123.9(3)
C13 C12 C17 115.9(3)
C14 C13 C12 121.7(3)
C13 C14 C15 120.1(3)
C16 C15 C14 120.8(3)
C16 C15 N4 120.0(3)
C14 C15 N4 119.2(3)
C15 C16 C17 119.5(3)
C16 C17 C12 121.8(3)
C16 C17 N3 116.9(3)
C12 C17 N3 121.3(3)

loop_
_geom_bond_atom_site_label_1
_geom_bond_atom_site_label_2
_geom_bond_distance
O1 C7 1.187(4)
O2 C7 1.322(4)
O2 C8 1.458(4)
O3 N3 1.224(4)
O4 N3 1.214(4)
O5 N4 1.216(4)
O6 N4 1.204(4)
N1 C10 1.276(4)
N1 N2 1.378(3)
N2 C12 1.351(4)
N3 C17 1.444(4)
N4 C15 1.464(4)
C1 C10 1.521(4)
C1 C2 1.528(5)
C1 C7 1.534(4)
C1 C5 1.563(5)
C2 C3 1.313(5)
C2 C6 1.488(5)
C3 C4 1.492(6)
C4 C5 1.511(5)
C8 C9 1.439(6)
C10 C11 1.499(4)
C12 C13 1.409(4)
C12 C17 1.416(4)
C13 C14 1.356(4)
C14 C15 1.386(5)
C15 C16 1.356(5)
C16 C17 1.379(5)
